data_7060433
loop_
_publ_author_name
'Mannarsamy, Maruthupandi'
'Prabusankar, Ganesan'

_publ_section_title
;
 Rare proximity enforced copper hydrogen interactions in
 copper(i)-chalcogenones
;
_journal_issue 13
_journal_name_full 'New Journal of Chemistry'
_journal_page_first 5933
_journal_page_last 5938
_journal_paper_doi 10.1039/D1NJ00397F
_journal_volume 45
_journal_year 2021
_chemical_formula_moiety 'C22 H26 N4 S2'
_chemical_formula_sum 'C22 H26 N4 S2'
_chemical_formula_weight 410.61
_space_group_crystal_system monoclinic
_space_group_IT_number 14
_space_group_name_Hall '-P 2ybc'
_space_group_name_H-M_alt 'P 1 21/c 1'
_symmetry_Int_Tables_number 14
_atom_sites_solution_primary iterative
_audit_creation_date 2020-12-04
_audit_creation_method
;
Olex2 1.2
(compiled 2018.05.29 svn.r3508 for OlexSys, GUI svn.r5506)
;
_audit_update_record
;
2020-12-04 deposited with the CCDC.	2021-03-02 downloaded from the CCDC.
;
_cell_angle_alpha 90
_cell_angle_beta 114.344(5)
_cell_angle_gamma 90
_cell_formula_units_Z 4
_cell_length_a 12.2395(6)
_cell_length_b 15.3428(6)
_cell_length_c 13.9990(6)
_cell_measurement_reflns_used 3123
_cell_measurement_temperature 298
_cell_measurement_theta_max 68.8190
_cell_measurement_theta_min 3.9740
_cell_volume 2395.1(2)
_computing_cell_refinement 'CrysAlisPro 1.171.39.46e (Rigaku OD, 2018)'
_computing_data_collection 'CrysAlisPro 1.171.39.46e (Rigaku OD, 2018)'
_computing_data_reduction 'CrysAlisPro 1.171.39.46e (Rigaku OD, 2018)'
_computing_molecular_graphics 'Olex2 (Dolomanov et al., 2009)'
_computing_publication_material 'Olex2 (Dolomanov et al., 2009)'
_computing_structure_refinement 'olex2.refine (Bourhis et al., 2015)'
_computing_structure_solution 'olex2.solve (Bourhis et al., 2015)'
_diffrn_ambient_temperature 298.0
_diffrn_detector 'CCD plate'
_diffrn_detector_area_resol_mean 16.1293
_diffrn_detector_type Eos
_diffrn_measured_fraction_theta_full 0.9795
_diffrn_measured_fraction_theta_max 0.9795
_diffrn_measurement_details
;
List of Runs (angles in degrees, time in seconds):

  # Type    Start    End  Width  t~exp~   \w     \q     \k     \f   Frames
#--------------------------------------------------------------------------
  1  \w    -69.00 -33.00   1.00    2.56    --    0.00 -57.00   0.00   36
  2  \w    -20.00   6.00   1.00    2.56    --    0.00  57.00 150.00   26
  3  \w      8.00  33.00   1.00    2.56    --    0.00  57.00 150.00   25
  4  \w    -13.00  14.00   1.00    2.56    --    0.00 -57.00   0.00   27
  5  \w     33.00 111.00   1.00   10.23    --   54.00  57.00-120.00   78
  6  \w     56.00  89.00   1.00   10.23    --   54.00-125.00-180.00   33
  7  \w     58.00 123.00   1.00   10.23    --   54.00  57.00 -60.00   65
  8  \w     24.00  68.00   1.00   10.23    --   54.00 -57.00   0.00   44
  9  \w    -15.00  39.00   1.00   10.23    --   54.00 -57.00 150.00   54
 10  \w     37.00 117.00   1.00   10.23    --  108.00 -77.00  60.00   80
 11  \w    100.00 174.00   1.00   10.23    --  108.00 111.00  90.00   74
 12  \w     98.00 133.00   1.00   10.23    --  108.00  77.00  90.00   35
 13  \w     36.00  95.00   1.00   10.23    --  108.00-111.00  30.00   59
 14  \w     46.00  94.00   1.00   10.23    --  108.00-111.00-150.00   48
 15  \w    123.00 178.00   1.00   10.23    --  108.00 111.00   0.00   55
 16  \w     71.00  97.00   1.00   10.23    --  108.00-111.00  60.00   26
 17  \w     84.00 172.00   1.00   10.23    --  108.00  63.00-150.00   88
 18  \w     84.00 175.00   1.00   10.23    --  108.00  63.00-180.00   91
;
_diffrn_measurement_device 'four-circle diffractometer'
_diffrn_measurement_device_type 'SuperNova, Dual, Cu at home/near, Eos'
_diffrn_measurement_method '\w scans'
_diffrn_orient_matrix_type 'CrysAlisPro convention (1999,Acta A55,543-557)'
_diffrn_orient_matrix_UB_11 -0.0592677000
_diffrn_orient_matrix_UB_12 -0.0879036000
_diffrn_orient_matrix_UB_13 0.0031743000
_diffrn_orient_matrix_UB_21 -0.1230848000
_diffrn_orient_matrix_UB_22 0.0371709000
_diffrn_orient_matrix_UB_23 -0.0730597000
_diffrn_orient_matrix_UB_31 0.0201350000
_diffrn_orient_matrix_UB_32 -0.0311434000
_diffrn_orient_matrix_UB_33 -0.0961868000
_diffrn_radiation_monochromator mirror
_diffrn_radiation_probe x-ray
_diffrn_radiation_type 'Cu K\a'
_diffrn_radiation_wavelength 1.54184
_diffrn_reflns_av_R_equivalents 0.0173
_diffrn_reflns_av_unetI/netI 0.0246
_diffrn_reflns_limit_h_max 14
_diffrn_reflns_limit_h_min -14
_diffrn_reflns_limit_k_max 13
_diffrn_reflns_limit_k_min -18
_diffrn_reflns_limit_l_max 14
_diffrn_reflns_limit_l_min -16
_diffrn_reflns_number 9177
_diffrn_reflns_theta_full 69.8958
_diffrn_reflns_theta_max 69.90
_diffrn_reflns_theta_min 3.96
_diffrn_source 'micro-focus sealed X-ray tube'
_diffrn_source_type 'SuperNova (Cu) X-ray Source'
_exptl_absorpt_coefficient_mu 2.109
_exptl_absorpt_correction_T_max 1.00000
_exptl_absorpt_correction_T_min 0.67217
_exptl_absorpt_correction_type multi-scan
_exptl_absorpt_process_details
;
CrysAlisPro 1.171.39.46e (Rigaku Oxford Diffraction, 2018)
Empirical absorption correction using spherical harmonics,
 implemented in SCALE3 ABSPACK scaling algorithm.
;
_exptl_crystal_colour 'clear whiteish white'
_exptl_crystal_colour_lustre clear
_exptl_crystal_colour_modifier whiteish
_exptl_crystal_colour_primary white
_exptl_crystal_density_diffrn 1.1386
_exptl_crystal_density_method 'not measured'
_exptl_crystal_description block
_exptl_crystal_F_000 876.7482
_exptl_crystal_size_max 0.09
_exptl_crystal_size_mid 0.06
_exptl_crystal_size_min 0.05
_refine_diff_density_max 0.1516
_refine_diff_density_min -0.2666
_refine_diff_density_rms 0.0418
_refine_ls_d_res_high 0.8209
_refine_ls_d_res_low 11.1512
_refine_ls_goodness_of_fit_ref 1.0269
_refine_ls_hydrogen_treatment constr
_refine_ls_matrix_type full
_refine_ls_number_constraints 42
_refine_ls_number_parameters 257
_refine_ls_number_reflns 4441
_refine_ls_number_restraints 0
_refine_ls_restrained_S_all 1.0269
_refine_ls_R_factor_all 0.0608
_refine_ls_R_factor_gt 0.0436
_refine_ls_shift/su_max 0.0000
_refine_ls_shift/su_mean 0.0000
_refine_ls_structure_factor_coef Fsqd
_refine_ls_weighting_details 'w=1/[\s^2^(Fo^2^)+(0.0732P)^2^+0.0674P] where P=(Fo^2^+2Fc^2^)/3'
_refine_ls_weighting_scheme calc
_refine_ls_wR_factor_gt 0.1235
_refine_ls_wR_factor_ref 0.1400
_reflns_Friedel_coverage 0.0
_reflns_limit_h_max 13
_reflns_limit_h_min -14
_reflns_limit_k_max 18
_reflns_limit_k_min 0
_reflns_limit_l_max 16
_reflns_limit_l_min 0
_reflns_number_gt 3138
_reflns_number_total 4441
_reflns_threshold_expression I>=2u(I)
_cod_data_source_file d1nj00397f2.cif
_cod_data_source_block L2
_cod_depositor_comments 'Adding full bibliography for 7060433--7060435.cif.'
_cod_database_code 7060433
_chemical_oxdiff_formula C22H26N4S2ZnI2
_reflns_odcompleteness_completeness 99.28
_reflns_odcompleteness_iscentric 1
_reflns_odcompleteness_theta 66.97
_olex2_refinement_description
;
1. Fixed Uiso
 At 1.2 times of:
  All C(H) groups, All C(H,H) groups
 At 1.5 times of:
  All C(H,H,H) groups
2. Restrained distances
3. Others
 Fixed U11: O1(-8.553428)
4.a Ternary CH refined with riding coordinates:
 C8(H8), C20(H20)
4.b Secondary CH2 refined with riding coordinates:
 C11(H11a,H11b), C12(H12a,H12b)
4.c Aromatic/amide H refined with riding coordinates:
 C3(H3), C18(H18), C6(H6), C5(H5), C4(H4), C17(H17), C16(H16), C15(H15)
4.d Idealised Me refined as rotating group:
 C10(H10a,H10b,H10c), C9(H9a,H9b,H9c), C22(H22a,H22b,H22c), C21(H21a,H21b,H21c)
;
_olex2_submission_special_instructions 'No special instructions were received'
_oxdiff_exptl_absorpt_empirical_details
;
Empirical correction (ABSPACK) includes:
- Absorption correction using spherical harmonics
- Frame scaling
;
_oxdiff_exptl_absorpt_empirical_full_max 1.670
_oxdiff_exptl_absorpt_empirical_full_min 0.764

loop_
_space_group_symop_id
_space_group_symop_operation_xyz
1 x,y,z
2 -x,y+1/2,-z+1/2
3 -x,-y,-z
4 x,-y-1/2,z-1/2

loop_
_atom_site_label
_atom_site_type_symbol
_atom_site_fract_x
_atom_site_fract_y
_atom_site_fract_z
_atom_site_U_iso_or_equiv
_atom_site_adp_type
_atom_site_occupancy
_atom_site_refinement_flags_posn
N1 N 0.55662(13) 0.19228(9) 0.50593(11) 0.0585(4) Uani 1.000000 .
N2 N 0.40521(13) 0.27801(10) 0.41760(11) 0.0629(4) Uani 1.000000 .
N3 N 0.70411(13) 0.20263(10) 0.72878(11) 0.0604(4) Uani 1.000000 .
C2 C 0.60480(16) 0.26793(12) 0.48504(12) 0.0560(4) Uani 1.000000 .
C19 C 0.64585(16) 0.27458(12) 0.74635(12) 0.0572(4) Uani 1.000000 .
C14 C 0.73381(18) 0.33528(13) 0.80009(14) 0.0641(5) Uani 1.000000 .
C7 C 0.50920(16) 0.32224(12) 0.42903(13) 0.0587(4) Uani 1.000000 .
C1 C 0.43444(17) 0.19821(12) 0.46515(14) 0.0636(5) Uani 1.000000 .
N4 N 0.84307(14) 0.29959(12) 0.81188(12) 0.0707(4) Uani 1.000000 .
C3 C 0.72260(17) 0.29138(14) 0.50925(14) 0.0682(5) Uani 1.000000 .
H3 H 0.78616(17) 0.25457(14) 0.54707(14) 0.0819(6) Uiso 1.000000 R
C18 C 0.52579(18) 0.28926(14) 0.72072(15) 0.0678(5) Uani 1.000000 .
H18 H 0.46760(18) 0.24840(14) 0.68366(15) 0.0813(6) Uiso 1.000000 R
C11 C 0.62608(19) 0.11802(12) 0.56454(15) 0.0692(5) Uani 1.000000 .
H11a H 0.58391(19) 0.06461(12) 0.53368(15) 0.0831(6) Uiso 1.000000 R
H11b H 0.70285(19) 0.11702(12) 0.55964(15) 0.0831(6) Uiso 1.000000 R
C13 C 0.82505(17) 0.21856(15) 0.76863(15) 0.0703(5) Uani 1.000000 .
C6 C 0.5296(2) 0.40357(13) 0.39554(15) 0.0724(5) Uani 1.000000 .
H6 H 0.4665(2) 0.44107(13) 0.35877(15) 0.0869(7) Uiso 1.000000 R
C12 C 0.6468(2) 0.12191(13) 0.67882(15) 0.0711(5) Uani 1.000000 .
H12a H 0.6967(2) 0.07312(13) 0.71581(15) 0.0854(6) Uiso 1.000000 R
H12b H 0.5704(2) 0.11637(13) 0.68394(15) 0.0854(6) Uiso 1.000000 R
C5 C 0.6463(2) 0.42651(15) 0.41874(16) 0.0823(6) Uani 1.000000 .
H5 H 0.6619(2) 0.48023(15) 0.39626(16) 0.0988(8) Uiso 1.000000 R
C4 C 0.7412(2) 0.37188(16) 0.47463(17) 0.0807(6) Uani 1.000000 .
H4 H 0.8190(2) 0.38979(16) 0.48915(17) 0.0968(7) Uiso 1.000000 R
C17 C 0.4962(2) 0.36747(17) 0.75270(17) 0.0827(7) Uani 1.000000 .
H17 H 0.4162(2) 0.37982(17) 0.73700(17) 0.0993(8) Uiso 1.000000 R
C16 C 0.5834(2) 0.42767(15) 0.80765(18) 0.0868(7) Uani 1.000000 .
H16 H 0.5606(2) 0.47945(15) 0.82877(18) 0.1042(8) Uiso 1.000000 R
C15 C 0.7027(2) 0.41356(14) 0.83210(16) 0.0781(6) Uani 1.000000 .
H15 H 0.7605(2) 0.45483(14) 0.86869(16) 0.0938(7) Uiso 1.000000 R
C8 C 0.28137(18) 0.30997(15) 0.36545(16) 0.0768(6) Uani 1.000000 .
H8 H 0.22880(18) 0.26395(15) 0.37106(16) 0.0922(7) Uiso 1.000000 R
C20 C 0.9626(2) 0.34056(19) 0.86121(19) 0.0947(8) Uani 1.000000 .
H20 H 1.0197(2) 0.30137(19) 0.85048(19) 0.1137(9) Uiso 1.000000 R
C10 C 0.2466(2) 0.3257(2) 0.24958(17) 0.1062(9) Uani 1.000000 .
H10a H 0.2935(14) 0.3728(9) 0.24112(18) 0.1593(14) Uiso 1.000000 GR
H10b H 0.2611(18) 0.2739(5) 0.2182(4) 0.1593(14) Uiso 1.000000 GR
H10c H 0.1630(5) 0.3405(14) 0.2160(4) 0.1593(14) Uiso 1.000000 GR
C9 C 0.2635(2) 0.3896(2) 0.4221(2) 0.1229(11) Uani 1.000000 .
H9a H 0.288(2) 0.3762(5) 0.4950(5) 0.1844(17) Uiso 1.000000 GR
H9b H 0.3108(17) 0.4370(5) 0.4151(16) 0.1844(17) Uiso 1.000000 GR
H9c H 0.1803(4) 0.4058(10) 0.3920(13) 0.1844(17) Uiso 1.000000 GR
C22 C 1.0004(3) 0.3491(3) 0.9783(2) 0.1362(13) Uani 1.000000 .
H22a H 0.9457(15) 0.3869(15) 0.9914(2) 0.2044(19) Uiso 1.000000 GR
H22b H 1.000(3) 0.2926(3) 1.0076(4) 0.2044(19) Uiso 1.000000 GR
H22c H 1.0799(10) 0.3730(18) 1.0100(4) 0.2044(19) Uiso 1.000000 GR
C21 C 0.9660(3) 0.4266(2) 0.8096(3) 0.1433(14) Uani 1.000000 .
H21a H 0.941(2) 0.4179(4) 0.7356(4) 0.215(2) Uiso 1.000000 GR
H21b H 0.9133(19) 0.4673(6) 0.8213(18) 0.215(2) Uiso 1.000000 GR
H21c H 1.0463(6) 0.4491(9) 0.8391(16) 0.215(2) Uiso 1.000000 GR
S1 S 0.34149(6) 0.12210(4) 0.47374(5) 0.0929(2) Uani 1.000000 .
S2 S 0.92728(6) 0.14978(5) 0.76187(6) 0.1079(3) Uani 1.000000 .

loop_
_atom_site_aniso_label
_atom_site_aniso_U_11
_atom_site_aniso_U_22
_atom_site_aniso_U_33
_atom_site_aniso_U_12
_atom_site_aniso_U_13
_atom_site_aniso_U_23
N1 0.0701(9) 0.0487(8) 0.0523(8) -0.0009(7) 0.0208(7) -0.0013(6)
N2 0.0656(9) 0.0585(9) 0.0564(8) 0.0007(7) 0.0168(7) -0.0021(7)
N3 0.0669(9) 0.0574(9) 0.0520(8) 0.0095(7) 0.0196(7) 0.0051(7)
C2 0.0687(10) 0.0526(10) 0.0442(8) -0.0040(8) 0.0209(7) -0.0045(7)
C19 0.0692(10) 0.0556(10) 0.0453(8) 0.0087(8) 0.0220(8) 0.0084(7)
C14 0.0787(12) 0.0620(11) 0.0488(9) 0.0041(9) 0.0234(8) 0.0078(8)
C7 0.0727(11) 0.0529(10) 0.0457(9) -0.0040(8) 0.0195(8) -0.0043(7)
C1 0.0729(11) 0.0572(11) 0.0564(10) -0.0071(9) 0.0223(8) -0.0067(8)
N4 0.0671(9) 0.0764(12) 0.0597(9) -0.0004(8) 0.0171(7) 0.0017(8)
C3 0.0697(11) 0.0752(13) 0.0554(10) -0.0053(10) 0.0215(8) -0.0030(9)
C18 0.0725(11) 0.0740(13) 0.0573(10) 0.0094(10) 0.0272(9) 0.0130(9)
C11 0.0864(13) 0.0483(10) 0.0676(11) 0.0054(9) 0.0262(10) -0.0008(9)
C13 0.0719(12) 0.0760(13) 0.0570(10) 0.0145(10) 0.0207(9) 0.0089(10)
C6 0.0948(15) 0.0547(11) 0.0596(11) -0.0026(10) 0.0236(10) 0.0011(9)
C12 0.0906(14) 0.0523(11) 0.0666(11) 0.0046(9) 0.0285(10) 0.0074(9)
C5 0.1106(17) 0.0654(13) 0.0649(12) -0.0241(12) 0.0302(12) -0.0018(10)
C4 0.0852(14) 0.0896(16) 0.0662(12) -0.0274(12) 0.0301(11) -0.0102(11)
C17 0.0918(15) 0.0894(16) 0.0738(13) 0.0351(13) 0.0410(12) 0.0248(12)
C16 0.129(2) 0.0656(14) 0.0739(13) 0.0297(14) 0.0497(14) 0.0133(11)
C15 0.1082(17) 0.0593(12) 0.0642(12) 0.0024(11) 0.0328(11) 0.0023(9)
C8 0.0668(11) 0.0818(14) 0.0702(12) 0.0044(10) 0.0165(9) -0.0083(11)
C20 0.0741(14) 0.116(2) 0.0795(14) -0.0153(13) 0.0168(11) 0.0023(14)
C10 0.0915(17) 0.128(2) 0.0707(14) 0.0188(16) 0.0048(12) 0.0020(15)
C9 0.0972(19) 0.134(3) 0.117(2) 0.0285(17) 0.0236(16) -0.043(2)
C22 0.108(2) 0.185(4) 0.0765(16) -0.040(2) -0.0011(14) 0.002(2)
C21 0.127(2) 0.159(3) 0.134(3) -0.052(2) 0.044(2) 0.032(2)
S1 0.0922(4) 0.0762(4) 0.1072(5) -0.0248(3) 0.0381(3) -0.0005(3)
S2 0.0874(4) 0.1202(6) 0.1097(5) 0.0424(4) 0.0342(4) 0.0067(4)

loop_
_atom_type_symbol
_atom_type_scat_dispersion_real
_atom_type_scat_dispersion_imag
_atom_type_scat_Cromer_Mann_a1
_atom_type_scat_Cromer_Mann_a2
_atom_type_scat_Cromer_Mann_a3
_atom_type_scat_Cromer_Mann_a4
_atom_type_scat_Cromer_Mann_b1
_atom_type_scat_Cromer_Mann_b2
_atom_type_scat_Cromer_Mann_b3
_atom_type_scat_Cromer_Mann_b4
_atom_type_scat_Cromer_Mann_c
_atom_type_scat_source
_atom_type_scat_dispersion_source
H 0.00000 0.00000 0.49300 0.32291 0.14019 0.04081 10.51090 26.12570 3.14236 57.79970 0.0030380000826 'International Tables Volume C Table 6.1.1.4 (pp. 500-502)' 'Henke, Gullikson and Davis, At. Data and Nucl. Data Tables, 1993, 54, 2'
C 0.01920 0.00962 2.31000 1.02000 1.58860 0.86500 20.84390 10.20750 0.56870 51.65120 0.215599998832 'International Tables Volume C Table 6.1.1.4 (pp. 500-502)' 'Henke, Gullikson and Davis, At. Data and Nucl. Data Tables, 1993, 54, 2'
S 0.33537 0.55136 6.90530 5.20340 1.43790 1.58630 1.46790 22.21510 0.25360 56.17200 0.866900026798 'International Tables Volume C Table 6.1.1.4 (pp. 500-502)' 'Henke, Gullikson and Davis, At. Data and Nucl. Data Tables, 1993, 54, 2'
N 0.03256 0.01839 12.21260 3.13220 2.01250 1.16630 0.00570 9.89330 28.99750 0.58260 -11.5290002823 'International Tables Volume C Table 6.1.1.4 (pp. 500-502)' 'Henke, Gullikson and Davis, At. Data and Nucl. Data Tables, 1993, 54, 2'

loop_
_geom_angle_atom_site_label_1
_geom_angle_atom_site_label_2
_geom_angle_atom_site_label_3
_geom_angle
_geom_angle_site_symmetry_1
_geom_angle_site_symmetry_3
_geom_angle_publ_flag
C1 N1 C2 110.09(15) . . ?
C11 N1 C2 125.01(16) . . ?
C11 N1 C1 124.89(16) . . ?
C1 N2 C7 109.68(15) . . ?
C8 N2 C7 126.97(17) . . ?
C8 N2 C1 123.33(17) . . ?
C13 N3 C19 109.44(16) . . ?
C12 N3 C19 125.52(16) . . ?
C12 N3 C13 125.02(17) . . ?
C7 C2 N1 106.82(16) . . ?
C3 C2 N1 130.98(18) . . ?
C3 C2 C7 122.19(18) . . ?
C14 C19 N3 106.80(16) . . ?
C18 C19 N3 130.73(18) . . ?
C18 C19 C14 122.45(18) . . ?
N4 C14 C19 107.06(17) . . ?
C15 C14 C19 120.1(2) . . ?
C15 C14 N4 132.9(2) . . ?
C2 C7 N2 106.88(16) . . ?
C6 C7 N2 132.92(18) . . ?
C6 C7 C2 120.19(18) . . ?
N2 C1 N1 106.52(16) . . ?
S1 C1 N1 125.77(15) . . ?
S1 C1 N2 127.70(15) . . ?
C13 N4 C14 109.60(16) . . ?
C20 N4 C14 127.4(2) . . ?
C20 N4 C13 123.02(19) . . ?
C4 C3 C2 116.9(2) . . ?
C17 C18 C19 116.8(2) . . ?
C12 C11 N1 111.67(16) . . ?
N4 C13 N3 107.08(17) . . ?
S2 C13 N3 124.94(17) . . ?
S2 C13 N4 127.97(16) . . ?
C5 C6 C7 117.6(2) . . ?
C11 C12 N3 112.29(16) . . ?
C4 C5 C6 121.8(2) . . ?
C5 C4 C3 121.3(2) . . ?
C16 C17 C18 121.0(2) . . ?
C15 C16 C17 122.2(2) . . ?
C16 C15 C14 117.4(2) . . ?
C10 C8 N2 111.22(18) . . ?
C9 C8 N2 110.48(17) . . ?
C9 C8 C10 113.1(2) . . ?
C22 C20 N4 110.2(2) . . ?
C21 C20 N4 111.4(2) . . ?
C21 C20 C22 112.7(3) . . ?

loop_
_geom_bond_atom_site_label_1
_geom_bond_atom_site_label_2
_geom_bond_distance
_geom_bond_site_symmetry_2
_geom_bond_publ_flag
N1 C2 1.387(2) . ?
N1 C1 1.366(2) . ?
N1 C11 1.456(2) . ?
N2 C7 1.392(2) . ?
N2 C1 1.369(2) . ?
N2 C8 1.469(2) . ?
N3 C19 1.390(2) . ?
N3 C13 1.372(2) . ?
N3 C12 1.453(2) . ?
C2 C7 1.386(2) . ?
C2 C3 1.386(2) . ?
C19 C14 1.387(3) . ?
C19 C18 1.380(3) . ?
C14 N4 1.391(2) . ?
C14 C15 1.389(3) . ?
C7 C6 1.391(3) . ?
C1 S1 1.669(2) . ?
N4 C13 1.360(3) . ?
N4 C20 1.476(3) . ?
C3 C4 1.379(3) . ?
C18 C17 1.380(3) . ?
C11 C12 1.514(3) . ?
C13 S2 1.669(2) . ?
C6 C5 1.374(3) . ?
C5 C4 1.383(3) . ?
C17 C16 1.381(3) . ?
C16 C15 1.373(3) . ?
C8 C10 1.517(3) . ?
C8 C9 1.521(3) . ?
C20 C22 1.514(3) . ?
C20 C21 1.514(4) . ?

loop_
_smtbx_masks_void_nr
_smtbx_masks_void_average_x
_smtbx_masks_void_average_y
_smtbx_masks_void_average_z
_smtbx_masks_void_volume
_smtbx_masks_void_count_electrons
_smtbx_masks_void_content
1 0.000 0.000 0.000 164.4 34.2 ?
2 0.000 0.500 0.500 164.4 34.2 ?
